data_7153597
loop_
_publ_author_name
'Lu, Hui'
'Yang, Qin'
'Zhou, Yirong'
'Guo, Yanqin'
'Deng, Zhihong'
'Ding, Qiuping'
'Peng, Yiyuan'

_publ_section_title
;
 Cross-coupling/annulations of quinazolones with alkynes for access to
 fused polycyclic heteroarenes under mild conditions.
;
_journal_issue 5
_journal_name_full 'Organic &amp; biomolecular chemistry'
_journal_page_first 758
_journal_page_last 764
_journal_paper_doi 10.1039/c3ob41955j
_journal_volume 12
_journal_year 2014
_chemical_formula_sum 'C29 H20 N2 O'
_chemical_formula_weight 412.47
_chemical_name_systematic
; 
 ? 
;
_space_group_IT_number 2
_symmetry_cell_setting triclinic
_symmetry_space_group_name_Hall '-P 1'
_symmetry_space_group_name_H-M 'P -1'
_atom_sites_solution_hydrogens geom
_atom_sites_solution_primary direct
_atom_sites_solution_secondary difmap
_audit_creation_method SHELXL-97
_cell_angle_alpha 62.661(4)
_cell_angle_beta 78.149(4)
_cell_angle_gamma 89.945(4)
_cell_formula_units_Z 2
_cell_length_a 10.233(4)
_cell_length_b 10.817(4)
_cell_length_c 10.864(4)
_cell_measurement_reflns_used 4478
_cell_measurement_temperature 296(2)
_cell_measurement_theta_max 28.05
_cell_measurement_theta_min 2.17
_cell_volume 1039.4(7)
_computing_cell_refinement 'Bruker SMART'
_computing_data_collection 'Bruker SMART'
_computing_data_reduction 'Bruker SAINT'
_computing_molecular_graphics 'Bruker SHELXTL'
_computing_publication_material 'Bruker SHELXTL'
_computing_structure_refinement 'SHELXL-97 (Sheldrick, 1997)'
_computing_structure_solution 'SHELXS-97 (Sheldrick, 1990)'
_diffrn_ambient_temperature 296(2)
_diffrn_measured_fraction_theta_full 0.967
_diffrn_measured_fraction_theta_max 0.967
_diffrn_measurement_device_type 'CCD area detector'
_diffrn_measurement_method 'phi and omega scans'
_diffrn_radiation_monochromator graphite
_diffrn_radiation_source 'fine-focus sealed tube'
_diffrn_radiation_type MoK\a
_diffrn_radiation_wavelength 0.71073
_diffrn_reflns_av_R_equivalents 0.0215
_diffrn_reflns_av_sigmaI/netI 0.0260
_diffrn_reflns_limit_h_max 13
_diffrn_reflns_limit_h_min -13
_diffrn_reflns_limit_k_max 13
_diffrn_reflns_limit_k_min -14
_diffrn_reflns_limit_l_max 13
_diffrn_reflns_limit_l_min -14
_diffrn_reflns_number 9667
_diffrn_reflns_theta_full 28.17
_diffrn_reflns_theta_max 28.17
_diffrn_reflns_theta_min 2.17
_exptl_absorpt_coefficient_mu 0.080
_exptl_absorpt_correction_type none
_exptl_crystal_density_diffrn 1.318
_exptl_crystal_density_meas 0
_exptl_crystal_density_method 'not measured'
_exptl_crystal_F_000 432
_refine_diff_density_max 0.241
_refine_diff_density_min -0.268
_refine_diff_density_rms 0.057
_refine_ls_extinction_method none
_refine_ls_goodness_of_fit_ref 1.005
_refine_ls_hydrogen_treatment mixed
_refine_ls_matrix_type full
_refine_ls_number_parameters 289
_refine_ls_number_reflns 4944
_refine_ls_number_restraints 0
_refine_ls_restrained_S_all 1.005
_refine_ls_R_factor_all 0.0583
_refine_ls_R_factor_gt 0.0451
_refine_ls_shift/su_max 0.000
_refine_ls_shift/su_mean 0.000
_refine_ls_structure_factor_coef Fsqd
_refine_ls_weighting_details 'calc w=1/[\s^2^(Fo^2^)+(0.0711P)^2^+0.1944P] where P=(Fo^2^+2Fc^2^)/3'
_refine_ls_weighting_scheme calc
_refine_ls_wR_factor_gt 0.1200
_refine_ls_wR_factor_ref 0.1326
_reflns_number_gt 3919
_reflns_number_total 4944
_reflns_threshold_expression >2sigma(I)
_cod_data_source_file c3ob41955j.txt
_cod_data_source_block l
_cod_depositor_comments
;
The following automatic conversions were performed:

'_symmetry_cell_setting' value 'Triclinic' changed to 'triclinic'
according to
/usr/data/users/saulius/automatic-downloads/current/RSC/lib/dictionaries/cif_core.dic
dictionary named 'cif_core.dic' version 2.4.2 from 2011-04-26.

Automatic conversion script
Id: cif_fix_values 2281 2013-09-26 08:29:07Z andrius 
;
_cod_original_sg_symbol_H-M P-1
_cod_database_code 7153597

loop_
_symmetry_equiv_pos_as_xyz
'x, y, z'
'-x, -y, -z'

loop_
_atom_site_label
_atom_site_type_symbol
_atom_site_fract_x
_atom_site_fract_y
_atom_site_fract_z
_atom_site_U_iso_or_equiv
_atom_site_adp_type
_atom_site_occupancy
_atom_site_symmetry_multiplicity
_atom_site_calc_flag
_atom_site_refinement_flags
O1 O 0.16208(11) 0.31563(10) 0.38077(9) 0.0512(3) Uani 1 1 d .
N1 N 0.34293(11) 0.21835(11) 0.07378(12) 0.0408(3) Uani 1 1 d .
N2 N 0.23996(10) 0.38280(10) 0.14172(10) 0.0332(2) Uani 1 1 d .
C1 C 0.28820(13) 0.11161(13) 0.20875(14) 0.0393(3) Uani 1 1 d .
C2 C 0.30537(16) -0.02787(14) 0.23927(17) 0.0506(3) Uani 1 1 d .
H2A H 0.3505 -0.0478 0.1681 0.061 Uiso 1 1 calc R
C3 C 0.25535(17) -0.13428(15) 0.37433(18) 0.0554(4) Uani 1 1 d .
H3A H 0.2661 -0.2263 0.3935 0.066 Uiso 1 1 calc R
C4 C 0.18897(17) -0.10710(15) 0.48295(18) 0.0568(4) Uani 1 1 d .
H4A H 0.1559 -0.1806 0.5740 0.068 Uiso 1 1 calc R
C5 C 0.17219(15) 0.02815(15) 0.45588(16) 0.0490(3) Uani 1 1 d .
H5A H 0.1291 0.0469 0.5287 0.059 Uiso 1 1 calc R
C6 C 0.22048(13) 0.13813(13) 0.31766(13) 0.0386(3) Uani 1 1 d .
C7 C 0.20316(12) 0.28130(13) 0.28960(13) 0.0367(3) Uani 1 1 d .
C8 C 0.20606(12) 0.52236(12) 0.09869(12) 0.0336(2) Uani 1 1 d .
C9 C 0.26601(12) 0.62728(12) -0.03122(12) 0.0346(3) Uani 1 1 d .
C10 C 0.36086(12) 0.59852(13) -0.13213(12) 0.0349(3) Uani 1 1 d .
C11 C 0.42235(13) 0.70407(14) -0.26971(13) 0.0410(3) Uani 1 1 d .
H11A H 0.4077 0.7966 -0.2948 0.049 Uiso 1 1 calc R
C12 C 0.50374(13) 0.67390(15) -0.36837(14) 0.0441(3) Uani 1 1 d .
C13 C 0.52643(14) 0.53427(16) -0.32794(15) 0.0490(3) Uani 1 1 d .
H13A H 0.5818 0.5124 -0.3929 0.059 Uiso 1 1 calc R
C14 C 0.46859(14) 0.42903(15) -0.19428(14) 0.0449(3) Uani 1 1 d .
H14A H 0.4857 0.3371 -0.1695 0.054 Uiso 1 1 calc R
C15 C 0.38384(12) 0.45940(13) -0.09490(12) 0.0355(3) Uani 1 1 d .
C16 C 0.32033(12) 0.34598(12) 0.04482(12) 0.0341(3) Uani 1 1 d .
C17 C 0.56586(16) 0.78730(18) -0.51665(15) 0.0570(4) Uani 1 1 d .
H17A H 0.5394 0.8759 -0.5264 0.086 Uiso 1 1 calc R
H17B H 0.5359 0.7679 -0.5847 0.086 Uiso 1 1 calc R
H17C H 0.6619 0.7903 -0.5332 0.086 Uiso 1 1 calc R
C18 C 0.09310(12) 0.54542(12) 0.19406(12) 0.0335(3) Uani 1 1 d .
C19 C -0.03595(13) 0.48791(14) 0.21645(14) 0.0419(3) Uani 1 1 d .
H19A H -0.0508 0.4336 0.1736 0.050 Uiso 1 1 calc R
C20 C -0.14278(13) 0.51066(15) 0.30207(15) 0.0459(3) Uani 1 1 d .
H20A H -0.2291 0.4714 0.3170 0.055 Uiso 1 1 calc R
C21 C -0.12128(14) 0.59151(14) 0.36534(14) 0.0454(3) Uani 1 1 d .
H21A H -0.1928 0.6058 0.4240 0.055 Uiso 1 1 calc R
C22 C 0.00632(14) 0.65110(14) 0.34151(14) 0.0440(3) Uani 1 1 d .
H22A H 0.0205 0.7066 0.3833 0.053 Uiso 1 1 calc R
C23 C 0.11307(13) 0.62898(13) 0.25603(13) 0.0391(3) Uani 1 1 d .
H23A H 0.1988 0.6702 0.2398 0.047 Uiso 1 1 calc R
C24 C 0.23103(13) 0.77363(13) -0.07443(13) 0.0389(3) Uani 1 1 d .
C25 C 0.10818(16) 0.81345(16) -0.10671(16) 0.0527(4) Uani 1 1 d .
H25A H 0.0464 0.7491 -0.1046 0.063 Uiso 1 1 calc R
C26 C 0.0775(2) 0.94860(18) -0.14199(19) 0.0675(5) Uani 1 1 d .
H26A H -0.0044 0.9751 -0.1646 0.081 Uiso 1 1 calc R
C27 C 0.1673(2) 1.04348(17) -0.14368(18) 0.0699(5) Uani 1 1 d .
H27A H 0.1453 1.1335 -0.1653 0.084 Uiso 1 1 calc R
C28 C 0.2896(2) 1.00596(16) -0.11350(17) 0.0632(4) Uani 1 1 d .
H28A H 0.3507 1.0709 -0.1157 0.076 Uiso 1 1 calc R
C29 C 0.32235(16) 0.87127(14) -0.07971(15) 0.0491(3) Uani 1 1 d .
H29A H 0.4058 0.8466 -0.0606 0.059 Uiso 1 1 calc R

loop_
_atom_site_aniso_label
_atom_site_aniso_U_11
_atom_site_aniso_U_22
_atom_site_aniso_U_33
_atom_site_aniso_U_23
_atom_site_aniso_U_13
_atom_site_aniso_U_12
O1 0.0670(7) 0.0495(5) 0.0326(5) -0.0186(4) -0.0040(4) 0.0171(5)
N1 0.0463(6) 0.0375(5) 0.0400(6) -0.0203(5) -0.0073(5) 0.0088(5)
N2 0.0347(5) 0.0335(5) 0.0307(5) -0.0157(4) -0.0044(4) 0.0054(4)
C1 0.0402(7) 0.0365(6) 0.0427(7) -0.0190(5) -0.0119(5) 0.0051(5)
C2 0.0599(9) 0.0398(7) 0.0572(9) -0.0253(6) -0.0176(7) 0.0092(6)
C3 0.0630(9) 0.0337(7) 0.0677(10) -0.0191(7) -0.0228(8) 0.0042(6)
C4 0.0587(9) 0.0386(7) 0.0550(9) -0.0079(6) -0.0105(7) -0.0031(6)
C5 0.0487(8) 0.0432(7) 0.0436(7) -0.0135(6) -0.0038(6) 0.0015(6)
C6 0.0360(6) 0.0362(6) 0.0398(6) -0.0152(5) -0.0077(5) 0.0024(5)
C7 0.0354(6) 0.0386(6) 0.0327(6) -0.0151(5) -0.0050(5) 0.0061(5)
C8 0.0345(6) 0.0349(6) 0.0346(6) -0.0192(5) -0.0075(5) 0.0066(5)
C9 0.0348(6) 0.0362(6) 0.0334(6) -0.0174(5) -0.0061(5) 0.0060(5)
C10 0.0320(6) 0.0398(6) 0.0323(6) -0.0169(5) -0.0061(5) 0.0057(5)
C11 0.0389(7) 0.0438(7) 0.0343(6) -0.0145(5) -0.0056(5) 0.0051(5)
C12 0.0329(6) 0.0578(8) 0.0338(6) -0.0167(6) -0.0037(5) 0.0048(6)
C13 0.0412(7) 0.0631(9) 0.0388(7) -0.0251(6) 0.0015(6) 0.0115(6)
C14 0.0440(7) 0.0491(7) 0.0408(7) -0.0228(6) -0.0040(6) 0.0133(6)
C15 0.0327(6) 0.0416(6) 0.0323(6) -0.0181(5) -0.0059(5) 0.0072(5)
C16 0.0331(6) 0.0389(6) 0.0338(6) -0.0203(5) -0.0067(5) 0.0069(5)
C17 0.0477(8) 0.0688(10) 0.0357(7) -0.0130(7) 0.0003(6) 0.0059(7)
C18 0.0352(6) 0.0330(6) 0.0308(5) -0.0149(5) -0.0048(5) 0.0064(4)
C19 0.0405(7) 0.0454(7) 0.0446(7) -0.0260(6) -0.0080(5) 0.0020(5)
C20 0.0325(6) 0.0530(8) 0.0471(7) -0.0208(6) -0.0054(5) 0.0040(6)
C21 0.0416(7) 0.0484(7) 0.0419(7) -0.0206(6) -0.0018(6) 0.0155(6)
C22 0.0508(8) 0.0423(7) 0.0440(7) -0.0263(6) -0.0063(6) 0.0089(6)
C23 0.0380(6) 0.0409(6) 0.0404(6) -0.0225(5) -0.0047(5) 0.0024(5)
C24 0.0460(7) 0.0360(6) 0.0299(6) -0.0136(5) -0.0034(5) 0.0084(5)
C25 0.0557(9) 0.0538(8) 0.0519(8) -0.0259(7) -0.0165(7) 0.0184(7)
C26 0.0753(12) 0.0624(10) 0.0618(10) -0.0251(8) -0.0196(9) 0.0357(9)
C27 0.1034(15) 0.0398(8) 0.0518(9) -0.0138(7) -0.0074(9) 0.0274(9)
C28 0.0894(13) 0.0357(7) 0.0503(9) -0.0138(6) -0.0028(8) -0.0016(8)
C29 0.0559(8) 0.0378(7) 0.0434(7) -0.0130(6) -0.0051(6) 0.0025(6)

loop_
_atom_type_symbol
_atom_type_description
_atom_type_scat_dispersion_real
_atom_type_scat_dispersion_imag
_atom_type_scat_source
C C 0.0033 0.0016 'International Tables Vol C Tables 4.2.6.8 and 6.1.1.4'
H H 0.0000 0.0000 'International Tables Vol C Tables 4.2.6.8 and 6.1.1.4'
N N 0.0061 0.0033 'International Tables Vol C Tables 4.2.6.8 and 6.1.1.4'
O O 0.0106 0.0060 'International Tables Vol C Tables 4.2.6.8 and 6.1.1.4'

loop_
_geom_angle_atom_site_label_1
_geom_angle_atom_site_label_2
_geom_angle_atom_site_label_3
_geom_angle
C16 N1 C1 118.77(11)
C16 N2 C8 121.32(10)
C16 N2 C7 118.92(10)
C8 N2 C7 119.45(9)
N1 C1 C6 121.83(11)
N1 C1 C2 119.39(12)
C6 C1 C2 118.74(12)
C3 C2 C1 119.82(14)
C3 C2 H2A 120.1
C1 C2 H2A 120.1
C2 C3 C4 121.20(13)
C2 C3 H3A 119.4
C4 C3 H3A 119.4
C5 C4 C3 119.95(14)
C5 C4 H4A 120.0
C3 C4 H4A 120.0
C4 C5 C6 119.61(14)
C4 C5 H5A 120.2
C6 C5 H5A 120.2
C1 C6 C5 120.66(12)
C1 C6 C7 119.87(11)
C5 C6 C7 119.44(12)
O1 C7 N2 121.28(11)
O1 C7 C6 124.29(11)
N2 C7 C6 114.42(10)
C9 C8 N2 120.52(10)
C9 C8 C18 121.27(10)
N2 C8 C18 117.88(10)
C8 C9 C10 120.58(11)
C8 C9 C24 120.04(10)
C10 C9 C24 119.33(10)
C15 C10 C11 118.81(11)
C15 C10 C9 118.71(11)
C11 C10 C9 122.30(11)
C12 C11 C10 121.76(12)
C12 C11 H11A 119.1
C10 C11 H11A 119.1
C11 C12 C13 118.31(12)
C11 C12 C17 121.26(13)
C13 C12 C17 120.42(13)
C14 C13 C12 121.33(12)
C14 C13 H13A 119.3
C12 C13 H13A 119.3
C13 C14 C15 120.34(13)
C13 C14 H14A 119.8
C15 C14 H14A 119.8
C14 C15 C10 119.43(11)
C14 C15 C16 119.56(11)
C10 C15 C16 121.01(10)
N1 C16 N2 124.01(11)
N1 C16 C15 118.84(11)
N2 C16 C15 117.14(10)
C12 C17 H17A 109.5
C12 C17 H17B 109.5
H17A C17 H17B 109.5
C12 C17 H17C 109.5
H17A C17 H17C 109.5
H17B C17 H17C 109.5
C19 C18 C23 119.02(11)
C19 C18 C8 119.52(11)
C23 C18 C8 121.39(11)
C20 C19 C18 120.47(12)
C20 C19 H19A 119.8
C18 C19 H19A 119.8
C21 C20 C19 119.96(13)
C21 C20 H20A 120.0
C19 C20 H20A 120.0
C22 C21 C20 119.90(12)
C22 C21 H21A 120.0
C20 C21 H21A 120.0
C21 C22 C23 120.35(12)
C21 C22 H22A 119.8
C23 C22 H22A 119.8
C22 C23 C18 120.28(12)
C22 C23 H23A 119.9
C18 C23 H23A 119.9
C29 C24 C25 119.07(13)
C29 C24 C9 119.18(12)
C25 C24 C9 121.73(13)
C26 C25 C24 120.19(16)
C26 C25 H25A 119.9
C24 C25 H25A 119.9
C27 C26 C25 120.30(16)
C27 C26 H26A 119.9
C25 C26 H26A 119.9
C26 C27 C28 120.11(15)
C26 C27 H27A 119.9
C28 C27 H27A 119.9
C27 C28 C29 120.20(17)
C27 C28 H28A 119.9
C29 C28 H28A 119.9
C24 C29 C28 120.11(15)
C24 C29 H29A 119.9
C28 C29 H29A 119.9

loop_
_geom_bond_atom_site_label_1
_geom_bond_atom_site_label_2
_geom_bond_distance
O1 C7 1.2092(15)
N1 C16 1.2995(16)
N1 C1 1.3805(17)
N2 C16 1.4043(15)
N2 C8 1.4267(15)
N2 C7 1.4355(16)
C1 C6 1.3918(19)
C1 C2 1.4075(19)
C2 C3 1.372(2)
C2 H2A 0.9300
C3 C4 1.389(2)
C3 H3A 0.9300
C4 C5 1.372(2)
C4 H4A 0.9300
C5 C6 1.4036(19)
C5 H5A 0.9300
C6 C7 1.4529(18)
C8 C9 1.3531(17)
C8 C18 1.4889(16)
C9 C10 1.4547(16)
C9 C24 1.4967(17)
C10 C15 1.4011(17)
C10 C11 1.4075(17)
C11 C12 1.3795(19)
C11 H11A 0.9300
C12 C13 1.400(2)
C12 C17 1.5066(19)
C13 C14 1.3729(19)
C13 H13A 0.9300
C14 C15 1.4022(17)
C14 H14A 0.9300
C15 C16 1.4552(17)
C17 H17A 0.9600
C17 H17B 0.9600
C17 H17C 0.9600
C18 C19 1.3859(18)
C18 C23 1.3885(17)
C19 C20 1.3830(19)
C19 H19A 0.9300
C20 C21 1.379(2)
C20 H20A 0.9300
C21 C22 1.377(2)
C21 H21A 0.9300
C22 C23 1.3783(18)
C22 H22A 0.9300
C23 H23A 0.9300
C24 C29 1.384(2)
C24 C25 1.389(2)
C25 C26 1.384(2)
C25 H25A 0.9300
C26 C27 1.369(3)
C26 H26A 0.9300
C27 C28 1.373(3)
C27 H27A 0.9300
C28 C29 1.389(2)
C28 H28A 0.9300
C29 H29A 0.9300
